data_4084901
loop_
_publ_author_name
'Pospiech, Steffen'
'Bolte, Michael'
'Lerner, Hans-Wolfram'
'Wagner, Matthias'

_publ_section_title
;
 Insertion Reactions into the Boron--Boron Bonds of Barrelene-Type
 1,2-Diaminodiboranes(4)
;
_journal_issue 23
_journal_name_full Organometallics
_journal_page_first 6967
_journal_paper_doi 10.1021/om501087u
_journal_volume 33
_journal_year 2014
_chemical_formula_moiety 'C38 H56 B2 N2 P2 Pt'
_chemical_formula_sum 'C38 H56 B2 N2 P2 Pt'
_chemical_formula_weight 819.49
_chemical_name_systematic ?
_space_group_crystal_system orthorhombic
_space_group_IT_number 61
_space_group_name_Hall '-P 2ac 2ab'
_space_group_name_H-M_alt 'P b c a'
_symmetry_space_group_name_Hall '-P 2ac 2ab'
_symmetry_space_group_name_H-M 'P b c a'
_atom_sites_solution_hydrogens geom
_audit_creation_method SHELXL-2013
_cell_angle_alpha 90
_cell_angle_beta 90
_cell_angle_gamma 90
_cell_formula_units_Z 8
_cell_length_a 16.6153(7)
_cell_length_b 18.7713(8)
_cell_length_c 24.1979(13)
_cell_measurement_reflns_used 17547
_cell_measurement_temperature 173(2)
_cell_measurement_theta_max 26.5
_cell_measurement_theta_min 2.4
_cell_volume 7547.1(6)
_computing_cell_refinement 'X-Area (Stoe & Cie, 2001)'
_computing_data_collection 'X-Area (Stoe & Cie, 2001)'
_computing_data_reduction 'X-Area (Stoe & Cie, 2001)'
_computing_molecular_graphics 'XP in SHELXTL-Plus (Sheldrick, 2008)'
_computing_publication_material SHELXL97
_computing_structure_refinement 'SHELXL (Sheldrick, 2008)'
_computing_structure_solution 'SHELXS (Sheldrick, 2008)'
_diffrn_ambient_temperature 173(2)
_diffrn_measured_fraction_theta_full 0.999
_diffrn_measured_fraction_theta_max 0.995
_diffrn_measurement_device_type 'STOE IPDS II two-circle-diffractometer'
_diffrn_measurement_method \w
_diffrn_radiation_type MoK\a
_diffrn_radiation_wavelength 0.71073
_diffrn_reflns_av_R_equivalents 0.0776
_diffrn_reflns_av_unetI/netI 0.0701
_diffrn_reflns_Laue_measured_fraction_full 0.999
_diffrn_reflns_Laue_measured_fraction_max 0.995
_diffrn_reflns_limit_h_max 20
_diffrn_reflns_limit_h_min -19
_diffrn_reflns_limit_k_max 23
_diffrn_reflns_limit_k_min -19
_diffrn_reflns_limit_l_max 28
_diffrn_reflns_limit_l_min -29
_diffrn_reflns_number 27319
_diffrn_reflns_point_group_measured_fraction_full 0.999
_diffrn_reflns_point_group_measured_fraction_max 0.995
_diffrn_reflns_theta_full 25.000
_diffrn_reflns_theta_max 25.924
_diffrn_reflns_theta_min 2.327
_diffrn_source 'Genix 3D I\mS microfocus X-ray source'
_exptl_absorpt_coefficient_mu 3.831
_exptl_absorpt_correction_T_max 0.530
_exptl_absorpt_correction_T_min 0.460
_exptl_absorpt_correction_type multi-scan
_exptl_absorpt_process_details 'X-Area (Stoe & Cie, 2001)'
_exptl_crystal_colour colourless
_exptl_crystal_density_diffrn 1.442
_exptl_crystal_description block
_exptl_crystal_F_000 3328
_exptl_crystal_size_max 0.240
_exptl_crystal_size_mid 0.230
_exptl_crystal_size_min 0.190
_refine_diff_density_max 1.443
_refine_diff_density_min -0.967
_refine_diff_density_rms 0.124
_refine_ls_extinction_method none
_refine_ls_goodness_of_fit_ref 0.920
_refine_ls_hydrogen_treatment constr
_refine_ls_matrix_type full
_refine_ls_number_parameters 410
_refine_ls_number_reflns 7317
_refine_ls_number_restraints 72
_refine_ls_restrained_S_all 0.931
_refine_ls_R_factor_all 0.0743
_refine_ls_R_factor_gt 0.0404
_refine_ls_shift/su_max 0.003
_refine_ls_shift/su_mean 0.000
_refine_ls_structure_factor_coef Fsqd
_refine_ls_weighting_details 'w=1/[\s^2^(Fo^2^)+(0.0489P)^2^] where P=(Fo^2^+2Fc^2^)/3'
_refine_ls_weighting_scheme calc
_refine_ls_wR_factor_gt 0.0868
_refine_ls_wR_factor_ref 0.0965
_reflns_Friedel_coverage 0.000
_reflns_number_gt 4806
_reflns_number_total 7317
_reflns_threshold_expression 'I > 2\s(I)'
_cod_data_source_file om501087u_si_002.cif
_cod_data_source_block wa1744
_cod_depositor_comments 'Adding full bibliography for 4084899--4084904.cif.'
_cod_database_code 4084901
_shelx_space_group_comment
; 
The symmetry employed for this shelxl refinement is uniquely defined 
by the following loop, which should always be used as a source of 
symmetry information in preference to the above space-group names. 
They are only intended as comments. 
;
_shelx_estimated_absorpt_t_min 0.460
_shelx_estimated_absorpt_t_max 0.530
_shelxl_version_number 2013-3

loop_
_space_group_symop_operation_xyz
'x, y, z'
'-x+1/2, -y, z+1/2'
'-x, y+1/2, -z+1/2'
'x+1/2, -y+1/2, -z'
'-x, -y, -z'
'x-1/2, y, -z-1/2'
'x, -y-1/2, z-1/2'
'-x-1/2, y-1/2, z'

loop_
_atom_site_label
_atom_site_type_symbol
_atom_site_fract_x
_atom_site_fract_y
_atom_site_fract_z
_atom_site_U_iso_or_equiv
_atom_site_adp_type
_atom_site_occupancy
_atom_site_site_symmetry_order
_atom_site_calc_flag
_atom_site_refinement_flags_posn
_atom_site_refinement_flags_adp
Pt1 Pt 0.64549(2) 0.65251(2) 0.61585(2) 0.02385(8) Uani 1 1 d . .
P1 P 0.50473(9) 0.65117(10) 0.61847(9) 0.0373(4) Uani 1 1 d . .
P2 P 0.67128(11) 0.58695(9) 0.53615(7) 0.0302(4) Uani 1 1 d . .
B1 B 0.6547(4) 0.7182(4) 0.6865(3) 0.0241(14) Uani 1 1 d . .
B2 B 0.7674(4) 0.6727(4) 0.6332(3) 0.0248(15) Uani 1 1 d . .
N1 N 0.6440(3) 0.6940(3) 0.7415(2) 0.0274(11) Uani 1 1 d . .
N2 N 0.8225(3) 0.6233(3) 0.6557(2) 0.0298(12) Uani 1 1 d . .
C1 C 0.6724(4) 0.8025(3) 0.6761(2) 0.0239(13) Uani 1 1 d . .
H1 H 0.6301 0.8316 0.6949 0.029 Uiso 1 1 calc R U
C2 C 0.8027(3) 0.7525(3) 0.6169(3) 0.0238(12) Uani 1 1 d . .
H2 H 0.8521 0.7470 0.5937 0.029 Uiso 1 1 calc R U
C3 C 0.7975(5) 0.5518(4) 0.6726(3) 0.0439(18) Uani 1 1 d . .
H3A H 0.7395 0.5463 0.6664 0.066 Uiso 1 1 calc R U
H3B H 0.8093 0.5450 0.7119 0.066 Uiso 1 1 calc R U
H3C H 0.8268 0.5162 0.6509 0.066 Uiso 1 1 calc R U
C4 C 0.9084(4) 0.6345(4) 0.6660(3) 0.0411(18) Uani 1 1 d . .
H4A H 0.9244 0.6812 0.6516 0.062 Uiso 1 1 calc R U
H4B H 0.9395 0.5972 0.6475 0.062 Uiso 1 1 calc R U
H4C H 0.9187 0.6328 0.7059 0.062 Uiso 1 1 calc R U
C5 C 0.6327(5) 0.6201(4) 0.7550(3) 0.0377(16) Uani 1 1 d . .
H5A H 0.6296 0.5921 0.7209 0.057 Uiso 1 1 calc R U
H5B H 0.5826 0.6145 0.7760 0.057 Uiso 1 1 calc R U
H5C H 0.6781 0.6034 0.7774 0.057 Uiso 1 1 calc R U
C6 C 0.6424(5) 0.7377(4) 0.7910(3) 0.0362(14) Uani 1 1 d . .
H6A H 0.6463 0.7880 0.7807 0.054 Uiso 1 1 calc R U
H6B H 0.6879 0.7250 0.8148 0.054 Uiso 1 1 calc R U
H6C H 0.5919 0.7295 0.8109 0.054 Uiso 1 1 calc R U
C11 C 0.7395(4) 0.7923(3) 0.5843(2) 0.0222(12) Uani 1 1 d . .
C12 C 0.6734(4) 0.8195(3) 0.6153(3) 0.0228(11) Uani 1 1 d . .
C13 C 0.6157(4) 0.8596(3) 0.5895(3) 0.0295(14) Uani 1 1 d . .
H13 H 0.5722 0.8786 0.6103 0.035 Uiso 1 1 calc R U
C14 C 0.6204(4) 0.8730(4) 0.5317(3) 0.0354(16) Uani 1 1 d . .
C15 C 0.5584(5) 0.9123(4) 0.5039(3) 0.048(2) Uani 1 1 d . .
H15 H 0.5139 0.9302 0.5242 0.057 Uiso 1 1 calc R U
C16 C 0.5632(7) 0.9239(5) 0.4481(3) 0.065(3) Uani 1 1 d . .
H16 H 0.5232 0.9515 0.4300 0.078 Uiso 1 1 calc R U
C17 C 0.6265(6) 0.8955(5) 0.4180(3) 0.063(3) Uani 1 1 d . .
H17 H 0.6287 0.9029 0.3791 0.076 Uiso 1 1 calc R U
C18 C 0.6861(5) 0.8567(4) 0.4433(3) 0.0443(18) Uani 1 1 d . .
H18 H 0.7292 0.8377 0.4221 0.053 Uiso 1 1 calc R U
C19 C 0.6830(4) 0.8452(4) 0.5008(3) 0.0330(14) Uani 1 1 d . .
C20 C 0.7440(4) 0.8052(3) 0.5283(3) 0.0270(13) Uani 1 1 d . .
H20 H 0.7883 0.7872 0.5078 0.032 Uiso 1 1 calc R U
C21 C 0.8222(4) 0.7969(3) 0.6666(3) 0.0248(13) Uani 1 1 d . .
C22 C 0.7556(4) 0.8245(3) 0.6973(3) 0.0253(13) Uani 1 1 d . .
C23 C 0.7684(4) 0.8704(3) 0.7404(3) 0.0315(15) Uani 1 1 d . .
H23 H 0.7234 0.8885 0.7602 0.038 Uiso 1 1 calc R U
C24 C 0.8459(5) 0.8912(3) 0.7562(3) 0.0336(16) Uani 1 1 d . .
C25 C 0.8606(6) 0.9379(3) 0.8015(3) 0.0462(19) Uani 1 1 d . .
H25 H 0.8167 0.9547 0.8231 0.055 Uiso 1 1 calc R U
C26 C 0.9382(6) 0.9591(4) 0.8145(4) 0.057(2) Uani 1 1 d . .
H26 H 0.9468 0.9907 0.8445 0.069 Uiso 1 1 calc R U
C27 C 1.0037(6) 0.9348(4) 0.7840(4) 0.058(3) Uani 1 1 d . .
H27 H 1.0566 0.9496 0.7933 0.069 Uiso 1 1 calc R U
C28 C 0.9911(5) 0.8889(4) 0.7402(4) 0.048(2) Uani 1 1 d . .
H28 H 1.0359 0.8729 0.7193 0.058 Uiso 1 1 calc R U
C29 C 0.9128(4) 0.8652(3) 0.7258(3) 0.0363(17) Uani 1 1 d . .
C30 C 0.8987(4) 0.8184(3) 0.6807(3) 0.0313(15) Uani 1 1 d . .
H30 H 0.9431 0.8014 0.6597 0.038 Uiso 1 1 calc R U
C31 C 0.4609(5) 0.7147(4) 0.6671(4) 0.050(2) Uani 1 1 d . U
H31A H 0.4775 0.7002 0.7047 0.060 Uiso 1 1 calc R U
H31B H 0.4858 0.7617 0.6599 0.060 Uiso 1 1 calc R U
C32 C 0.3685(5) 0.7254(6) 0.6679(5) 0.085(4) Uani 1 1 d . U
H32A H 0.3545 0.7617 0.6954 0.127 Uiso 1 1 calc R U
H32B H 0.3422 0.6804 0.6776 0.127 Uiso 1 1 calc R U
H32C H 0.3503 0.7409 0.6313 0.127 Uiso 1 1 calc R U
C33 C 0.4493(6) 0.6674(5) 0.5556(4) 0.061(2) Uani 1 1 d . U
H33A H 0.4629 0.6300 0.5283 0.074 Uiso 1 1 calc R U
H33B H 0.3910 0.6640 0.5634 0.074 Uiso 1 1 calc R U
C34 C 0.4674(8) 0.7400(8) 0.5307(5) 0.104(4) Uani 1 1 d . U
H34A H 0.4361 0.7462 0.4967 0.156 Uiso 1 1 calc R U
H34B H 0.5250 0.7434 0.5222 0.156 Uiso 1 1 calc R U
H34C H 0.4528 0.7774 0.5572 0.156 Uiso 1 1 calc R U
C35 C 0.4604(6) 0.5637(6) 0.6417(6) 0.089(4) Uani 1 1 d . U
H35A H 0.4666 0.5318 0.6094 0.107 Uiso 1 1 calc R U
H35B H 0.4986 0.5457 0.6698 0.107 Uiso 1 1 calc R U
C36 C 0.3894(13) 0.5486(11) 0.6615(9) 0.175(8) Uani 1 1 d . U
H36A H 0.3891 0.4994 0.6750 0.262 Uiso 1 1 calc R U
H36B H 0.3490 0.5540 0.6324 0.262 Uiso 1 1 calc R U
H36C H 0.3770 0.5811 0.6921 0.262 Uiso 1 1 calc R U
C41 C 0.6375(9) 0.6344(8) 0.4697(5) 0.105(4) Uani 1 1 d . U
H41A H 0.5783 0.6399 0.4711 0.126 Uiso 1 1 calc R U
H41B H 0.6610 0.6829 0.4698 0.126 Uiso 1 1 calc R U
C42 C 0.6581(12) 0.6008(9) 0.4173(6) 0.130(6) Uani 1 1 d . U
H42A H 0.6377 0.6299 0.3868 0.195 Uiso 1 1 calc R U
H42B H 0.6337 0.5533 0.4157 0.195 Uiso 1 1 calc R U
H42C H 0.7167 0.5965 0.4144 0.195 Uiso 1 1 calc R U
C43 C 0.7698(7) 0.5564(7) 0.5201(6) 0.092(4) Uani 1 1 d . U
H43A H 0.7919 0.5305 0.5523 0.111 Uiso 1 1 calc R U
H43B H 0.7667 0.5226 0.4888 0.111 Uiso 1 1 calc R U
C44 C 0.8218(12) 0.6119(7) 0.5062(6) 0.121(5) Uani 1 1 d . U
H44A H 0.8749 0.5924 0.4972 0.181 Uiso 1 1 calc R U
H44B H 0.8266 0.6447 0.5375 0.181 Uiso 1 1 calc R U
H44C H 0.8005 0.6375 0.4741 0.181 Uiso 1 1 calc R U
C45 C 0.6128(8) 0.5032(6) 0.5294(5) 0.085(3) Uani 1 1 d . U
H45A H 0.5550 0.5153 0.5265 0.102 Uiso 1 1 calc R U
H45B H 0.6287 0.4793 0.4946 0.102 Uiso 1 1 calc R U
C46 C 0.6238(6) 0.4523(4) 0.5760(4) 0.055(2) Uani 1 1 d . U
H46A H 0.5916 0.4095 0.5692 0.083 Uiso 1 1 calc R U
H46B H 0.6062 0.4748 0.6105 0.083 Uiso 1 1 calc R U
H46C H 0.6807 0.4393 0.5789 0.083 Uiso 1 1 calc R U

loop_
_atom_site_aniso_label
_atom_site_aniso_U_11
_atom_site_aniso_U_22
_atom_site_aniso_U_33
_atom_site_aniso_U_23
_atom_site_aniso_U_13
_atom_site_aniso_U_12
Pt1 0.02520(11) 0.02511(11) 0.02125(12) -0.00126(11) -0.00260(10) -0.00048(10)
P1 0.0251(8) 0.0420(9) 0.0447(10) -0.0127(10) -0.0021(8) -0.0025(7)
P2 0.0368(9) 0.0294(8) 0.0243(9) -0.0057(7) -0.0010(7) -0.0004(7)
B1 0.027(4) 0.029(3) 0.016(3) 0.003(3) -0.002(3) 0.000(3)
B2 0.028(3) 0.025(3) 0.021(3) -0.003(3) 0.005(3) 0.006(3)
N1 0.031(3) 0.035(3) 0.017(2) -0.002(2) 0.002(2) -0.004(3)
N2 0.024(3) 0.032(3) 0.034(3) -0.002(2) -0.006(2) 0.009(2)
C1 0.025(3) 0.029(3) 0.018(3) -0.008(2) -0.001(2) 0.001(2)
C2 0.023(3) 0.030(3) 0.018(3) -0.004(3) -0.003(2) -0.004(2)
C3 0.043(4) 0.040(4) 0.049(5) -0.001(4) -0.007(4) 0.003(3)
C4 0.033(4) 0.047(4) 0.044(5) -0.004(3) -0.009(3) 0.010(3)
C5 0.046(4) 0.043(4) 0.024(4) 0.006(3) 0.005(3) 0.000(3)
C6 0.046(4) 0.042(3) 0.020(3) -0.003(3) 0.002(3) 0.000(4)
C11 0.028(3) 0.020(3) 0.018(3) -0.003(2) -0.005(2) -0.008(2)
C12 0.030(3) 0.022(2) 0.017(3) 0.000(3) -0.003(3) -0.002(2)
C13 0.036(3) 0.031(3) 0.021(3) 0.002(3) -0.004(3) 0.007(3)
C14 0.044(4) 0.039(3) 0.024(4) 0.000(3) -0.003(3) 0.009(3)
C15 0.062(5) 0.053(4) 0.027(4) 0.000(3) -0.004(4) 0.027(4)
C16 0.087(7) 0.076(6) 0.032(5) 0.007(4) -0.004(5) 0.037(6)
C17 0.094(7) 0.080(6) 0.015(4) 0.003(4) 0.005(4) 0.035(5)
C18 0.064(5) 0.047(4) 0.022(4) 0.005(3) 0.000(3) 0.017(4)
C19 0.048(4) 0.030(3) 0.021(3) -0.002(3) -0.003(3) 0.002(3)
C20 0.029(3) 0.028(3) 0.024(3) -0.004(3) 0.002(3) -0.003(3)
C21 0.031(3) 0.022(3) 0.021(3) 0.002(2) -0.007(2) 0.000(2)
C22 0.032(3) 0.025(3) 0.020(3) 0.008(2) -0.005(3) 0.002(2)
C23 0.040(4) 0.032(3) 0.023(3) -0.003(3) -0.008(3) 0.007(3)
C24 0.048(4) 0.031(3) 0.022(3) 0.000(3) -0.017(3) -0.005(3)
C25 0.070(5) 0.028(3) 0.040(4) -0.004(3) -0.025(4) 0.001(4)
C26 0.087(7) 0.032(4) 0.053(5) -0.011(4) -0.042(5) 0.000(4)
C27 0.065(6) 0.032(4) 0.077(7) -0.004(4) -0.046(5) 0.003(4)
C28 0.043(5) 0.034(4) 0.068(6) -0.011(4) -0.027(4) 0.010(3)
C29 0.043(4) 0.029(3) 0.037(4) 0.004(3) -0.024(3) -0.003(3)
C30 0.031(3) 0.029(3) 0.034(4) 0.000(3) -0.010(3) 0.000(3)
C31 0.041(4) 0.048(4) 0.061(5) -0.023(4) -0.003(4) 0.006(3)
C32 0.033(5) 0.101(7) 0.121(9) -0.068(7) -0.006(5) 0.021(5)
C33 0.049(4) 0.080(6) 0.056(5) -0.012(4) -0.011(4) 0.003(4)
C34 0.086(8) 0.146(11) 0.081(8) 0.014(8) -0.042(7) 0.010(8)
C35 0.054(5) 0.072(6) 0.140(8) -0.041(6) 0.042(5) -0.029(4)
C36 0.197(16) 0.155(13) 0.172(15) 0.006(12) 0.084(13) -0.032(12)
C41 0.115(8) 0.123(8) 0.076(6) -0.021(6) 0.023(6) 0.014(7)
C42 0.171(13) 0.145(12) 0.075(8) -0.011(9) -0.011(9) -0.023(11)
C43 0.080(6) 0.104(7) 0.092(7) -0.025(6) -0.006(6) 0.005(6)
C44 0.202(14) 0.083(8) 0.078(8) -0.021(7) 0.015(9) -0.028(9)
C45 0.108(7) 0.076(6) 0.071(6) -0.009(5) 0.000(6) -0.006(6)
C46 0.079(6) 0.031(4) 0.057(5) 0.004(4) 0.010(4) 0.007(4)

loop_
_atom_type_symbol
_atom_type_description
_atom_type_scat_dispersion_real
_atom_type_scat_dispersion_imag
_atom_type_scat_source
C C 0.0033 0.0016 'International Tables Vol C Tables 4.2.6.8 and 6.1.1.4'
H H 0.0000 0.0000 'International Tables Vol C Tables 4.2.6.8 and 6.1.1.4'
B B 0.0013 0.0007 'International Tables Vol C Tables 4.2.6.8 and 6.1.1.4'
N N 0.0061 0.0033 'International Tables Vol C Tables 4.2.6.8 and 6.1.1.4'
P P 0.1023 0.0942 'International Tables Vol C Tables 4.2.6.8 and 6.1.1.4'
Pt Pt -1.7033 8.3905 'International Tables Vol C Tables 4.2.6.8 and 6.1.1.4'

loop_
_geom_angle_atom_site_label_1
_geom_angle_atom_site_label_2
_geom_angle_atom_site_label_3
_geom_angle
B2 Pt1 B1 70.3(3)
B2 Pt1 P2 94.78(19)
B1 Pt1 P2 164.9(2)
B2 Pt1 P1 163.6(2)
B1 Pt1 P1 93.3(2)
P2 Pt1 P1 101.59(7)
C33 P1 C31 103.3(4)
C33 P1 C35 101.5(6)
C31 P1 C35 102.8(5)
C33 P1 Pt1 119.0(3)
C31 P1 Pt1 114.2(3)
C35 P1 Pt1 114.1(4)
C43 P2 C45 100.9(6)
C43 P2 C41 103.6(6)
C45 P2 C41 99.6(6)
C43 P2 Pt1 121.4(4)
C45 P2 Pt1 115.1(4)
C41 P2 Pt1 113.2(4)
N1 B1 C1 118.6(5)
N1 B1 Pt1 124.3(4)
C1 B1 Pt1 117.1(4)
N2 B2 C2 117.1(6)
N2 B2 Pt1 125.7(5)
C2 B2 Pt1 117.2(4)
B1 N1 C5 122.6(5)
B1 N1 C6 126.6(5)
C5 N1 C6 110.8(5)
B2 N2 C4 127.1(6)
B2 N2 C3 121.7(6)
C4 N2 C3 111.2(5)
C12 C1 C22 105.0(5)
C12 C1 B1 111.1(5)
C22 C1 B1 112.0(5)
C12 C1 H1 109.6
C22 C1 H1 109.6
B1 C1 H1 109.6
C21 C2 C11 107.1(5)
C21 C2 B2 112.8(5)
C11 C2 B2 109.0(5)
C21 C2 H2 109.3
C11 C2 H2 109.3
B2 C2 H2 109.3
N2 C3 H3A 109.5
N2 C3 H3B 109.5
H3A C3 H3B 109.5
N2 C3 H3C 109.5
H3A C3 H3C 109.5
H3B C3 H3C 109.5
N2 C4 H4A 109.5
N2 C4 H4B 109.5
H4A C4 H4B 109.5
N2 C4 H4C 109.5
H4A C4 H4C 109.5
H4B C4 H4C 109.5
N1 C5 H5A 109.5
N1 C5 H5B 109.5
H5A C5 H5B 109.5
N1 C5 H5C 109.5
H5A C5 H5C 109.5
H5B C5 H5C 109.5
N1 C6 H6A 109.5
N1 C6 H6B 109.5
H6A C6 H6B 109.5
N1 C6 H6C 109.5
H6A C6 H6C 109.5
H6B C6 H6C 109.5
C20 C11 C12 119.8(6)
C20 C11 C2 124.3(6)
C12 C11 C2 115.9(5)
C13 C12 C11 119.7(6)
C13 C12 C1 123.7(6)
C11 C12 C1 116.6(5)
C12 C13 C14 120.5(6)
C12 C13 H13 119.8
C14 C13 H13 119.8
C19 C14 C13 120.5(6)
C19 C14 C15 118.6(6)
C13 C14 C15 120.9(6)
C16 C15 C14 120.2(8)
C16 C15 H15 119.9
C14 C15 H15 119.9
C15 C16 C17 120.1(8)
C15 C16 H16 119.9
C17 C16 H16 119.9
C18 C17 C16 121.1(7)
C18 C17 H17 119.5
C16 C17 H17 119.5
C17 C18 C19 119.7(7)
C17 C18 H18 120.1
C19 C18 H18 120.1
C14 C19 C18 120.3(7)
C14 C19 C20 118.6(6)
C18 C19 C20 121.1(6)
C11 C20 C19 120.9(6)
C11 C20 H20 119.6
C19 C20 H20 119.6
C30 C21 C22 118.8(6)
C30 C21 C2 124.1(6)
C22 C21 C2 116.8(5)
C23 C22 C21 120.2(6)
C23 C22 C1 124.4(6)
C21 C22 C1 115.3(5)
C22 C23 C24 121.8(7)
C22 C23 H23 119.1
C24 C23 H23 119.1
C23 C24 C29 118.9(6)
C23 C24 C25 122.7(7)
C29 C24 C25 118.5(7)
C26 C25 C24 120.6(9)
C26 C25 H25 119.7
C24 C25 H25 119.7
C25 C26 C27 121.0(7)
C25 C26 H26 119.5
C27 C26 H26 119.5
C28 C27 C26 119.5(8)
C28 C27 H27 120.3
C26 C27 H27 120.3
C27 C28 C29 121.6(9)
C27 C28 H28 119.2
C29 C28 H28 119.2
C28 C29 C24 118.8(7)
C28 C29 C30 122.4(7)
C24 C29 C30 118.8(6)
C21 C30 C29 121.5(7)
C21 C30 H30 119.2
C29 C30 H30 119.2
C32 C31 P1 119.2(6)
C32 C31 H31A 107.5
P1 C31 H31A 107.5
C32 C31 H31B 107.5
P1 C31 H31B 107.5
H31A C31 H31B 107.0
C31 C32 H32A 109.5
C31 C32 H32B 109.5
H32A C32 H32B 109.5
C31 C32 H32C 109.5
H32A C32 H32C 109.5
H32B C32 H32C 109.5
C34 C33 P1 112.6(7)
C34 C33 H33A 109.1
P1 C33 H33A 109.1
C34 C33 H33B 109.1
P1 C33 H33B 109.1
H33A C33 H33B 107.8
C33 C34 H34A 109.5
C33 C34 H34B 109.5
H34A C34 H34B 109.5
C33 C34 H34C 109.5
H34A C34 H34C 109.5
H34B C34 H34C 109.5
C36 C35 P1 130.7(13)
C36 C35 H35A 104.6
P1 C35 H35A 104.6
C36 C35 H35B 104.6
P1 C35 H35B 104.6
H35A C35 H35B 105.7
C35 C36 H36A 109.5
C35 C36 H36B 109.5
H36A C36 H36B 109.5
C35 C36 H36C 109.5
H36A C36 H36C 109.5
H36B C36 H36C 109.5
C42 C41 P2 117.3(11)
C42 C41 H41A 108.0
P2 C41 H41A 108.0
C42 C41 H41B 108.0
P2 C41 H41B 108.0
H41A C41 H41B 107.2
C41 C42 H42A 109.5
C41 C42 H42B 109.5
H42A C42 H42B 109.5
C41 C42 H42C 109.5
H42A C42 H42C 109.5
H42B C42 H42C 109.5
C44 C43 P2 112.5(12)
C44 C43 H43A 109.1
P2 C43 H43A 109.1
C44 C43 H43B 109.1
P2 C43 H43B 109.1
H43A C43 H43B 107.8
C43 C44 H44A 109.5
C43 C44 H44B 109.5
H44A C44 H44B 109.5
C43 C44 H44C 109.5
H44A C44 H44C 109.5
H44B C44 H44C 109.5
C46 C45 P2 114.4(8)
C46 C45 H45A 108.7
P2 C45 H45A 108.7
C46 C45 H45B 108.7
P2 C45 H45B 108.7
H45A C45 H45B 107.6
C45 C46 H46A 109.5
C45 C46 H46B 109.5
H46A C46 H46B 109.5
C45 C46 H46C 109.5
H46A C46 H46C 109.5
H46B C46 H46C 109.5

loop_
_geom_bond_atom_site_label_1
_geom_bond_atom_site_label_2
_geom_bond_distance
Pt1 B2 2.103(8)
Pt1 B1 2.113(7)
Pt1 P2 2.3275(17)
Pt1 P1 2.3397(16)
P1 C33 1.805(9)
P1 C31 1.828(8)
P1 C35 1.885(11)
P2 C43 1.777(12)
P2 C45 1.855(11)
P2 C41 1.922(14)
B1 N1 1.418(8)
B1 C1 1.629(9)
B2 N2 1.413(9)
B2 C2 1.657(9)
N1 C5 1.438(8)
N1 C6 1.451(8)
N2 C4 1.463(9)
N2 C3 1.464(9)
C1 C12 1.506(9)
C1 C22 1.532(9)
C1 H1 1.0000
C2 C21 1.500(8)
C2 C11 1.510(8)
C2 H2 1.0000
C3 H3A 0.9800
C3 H3B 0.9800
C3 H3C 0.9800
C4 H4A 0.9800
C4 H4B 0.9800
C4 H4C 0.9800
C5 H5A 0.9800
C5 H5B 0.9800
C5 H5C 0.9800
C6 H6A 0.9800
C6 H6B 0.9800
C6 H6C 0.9800
C11 C20 1.377(8)
C11 C12 1.425(9)
C12 C13 1.370(9)
C13 C14 1.422(9)
C13 H13 0.9500
C14 C19 1.384(10)
C14 C15 1.435(10)
C15 C16 1.370(11)
C15 H15 0.9500
C16 C17 1.387(12)
C16 H16 0.9500
C17 C18 1.373(11)
C17 H17 0.9500
C18 C19 1.408(10)
C18 H18 0.9500
C19 C20 1.428(9)
C20 H20 0.9500
C21 C30 1.376(9)
C21 C22 1.429(9)
C22 C23 1.369(9)
C23 C24 1.400(9)
C23 H23 0.9500
C24 C29 1.420(11)
C24 C25 1.424(9)
C25 C26 1.385(12)
C25 H25 0.9500
C26 C27 1.390(14)
C26 H26 0.9500
C27 C28 1.381(12)
C27 H27 0.9500
C28 C29 1.418(10)
C28 H28 0.9500
C29 C30 1.422(9)
C30 H30 0.9500
C31 C32 1.548(11)
C31 H31A 0.9900
C31 H31B 0.9900
C32 H32A 0.9800
C32 H32B 0.9800
C32 H32C 0.9800
C33 C34 1.520(16)
C33 H33A 0.9900
C33 H33B 0.9900
C34 H34A 0.9800
C34 H34B 0.9800
C34 H34C 0.9800
C35 C36 1.305(19)
C35 H35A 0.9900
C35 H35B 0.9900
C36 H36A 0.9800
C36 H36B 0.9800
C36 H36C 0.9800
C41 C42 1.457(17)
C41 H41A 0.9900
C41 H41B 0.9900
C42 H42A 0.9800
C42 H42B 0.9800
C42 H42C 0.9800
C43 C44 1.393(18)
C43 H43A 0.9900
C43 H43B 0.9900
C44 H44A 0.9800
C44 H44B 0.9800
C44 H44C 0.9800
C45 C46 1.487(14)
C45 H45A 0.9900
C45 H45B 0.9900
C46 H46A 0.9800
C46 H46B 0.9800
C46 H46C 0.9800

loop_
_geom_torsion_atom_site_label_1
_geom_torsion_atom_site_label_2
_geom_torsion_atom_site_label_3
_geom_torsion_atom_site_label_4
_geom_torsion
C1 B1 N1 C5 -176.4(6)
Pt1 B1 N1 C5 5.7(9)
C1 B1 N1 C6 3.9(10)
Pt1 B1 N1 C6 -174.0(5)
C2 B2 N2 C4 -0.5(10)
Pt1 B2 N2 C4 177.1(5)
C2 B2 N2 C3 178.8(6)
Pt1 B2 N2 C3 -3.6(9)
N1 B1 C1 C12 -174.1(6)
Pt1 B1 C1 C12 3.9(7)
N1 B1 C1 C22 68.9(8)
Pt1 B1 C1 C22 -113.1(5)
N2 B2 C2 C21 -71.4(7)
Pt1 B2 C2 C21 110.8(5)
N2 B2 C2 C11 169.7(5)
Pt1 B2 C2 C11 -8.1(6)
C21 C2 C11 C20 130.6(6)
B2 C2 C11 C20 -107.0(6)
C21 C2 C11 C12 -47.1(7)
B2 C2 C11 C12 75.3(6)
C20 C11 C12 C13 -1.4(9)
C2 C11 C12 C13 176.4(5)
C20 C11 C12 C1 179.3(5)
C2 C11 C12 C1 -2.9(7)
C22 C1 C12 C13 -127.8(6)
B1 C1 C12 C13 111.0(7)
C22 C1 C12 C11 51.5(6)
B1 C1 C12 C11 -69.7(7)
C11 C12 C13 C14 1.3(9)
C1 C12 C13 C14 -179.5(6)
C12 C13 C14 C19 0.6(10)
C12 C13 C14 C15 177.2(7)
C19 C14 C15 C16 -2.4(13)
C13 C14 C15 C16 -179.1(9)
C14 C15 C16 C17 2.5(16)
C15 C16 C17 C18 -1.5(17)
C16 C17 C18 C19 0.3(15)
C13 C14 C19 C18 178.0(7)
C15 C14 C19 C18 1.3(11)
C13 C14 C19 C20 -2.3(10)
C15 C14 C19 C20 -179.0(7)
C17 C18 C19 C14 -0.3(12)
C17 C18 C19 C20 -180.0(8)
C12 C11 C20 C19 -0.4(9)
C2 C11 C20 C19 -178.0(6)
C14 C19 C20 C11 2.2(10)
C18 C19 C20 C11 -178.1(7)
C11 C2 C21 C30 -125.6(6)
B2 C2 C21 C30 114.4(7)
C11 C2 C21 C22 47.3(7)
B2 C2 C21 C22 -72.7(6)
C30 C21 C22 C23 -1.2(9)
C2 C21 C22 C23 -174.5(6)
C30 C21 C22 C1 175.5(6)
C2 C21 C22 C1 2.2(8)
C12 C1 C22 C23 125.5(6)
B1 C1 C22 C23 -113.9(7)
C12 C1 C22 C21 -51.0(6)
B1 C1 C22 C21 69.6(7)
C21 C22 C23 C24 -0.5(10)
C1 C22 C23 C24 -176.9(6)
C22 C23 C24 C29 1.4(10)
C22 C23 C24 C25 -179.0(6)
C23 C24 C25 C26 -177.7(7)
C29 C24 C25 C26 1.9(10)
C24 C25 C26 C27 -0.7(12)
C25 C26 C27 C28 0.1(12)
C26 C27 C28 C29 -0.8(12)
C27 C28 C29 C24 1.9(11)
C27 C28 C29 C30 179.7(7)
C23 C24 C29 C28 177.2(7)
C25 C24 C29 C28 -2.5(10)
C23 C24 C29 C30 -0.6(9)
C25 C24 C29 C30 179.7(6)
C22 C21 C30 C29 2.0(9)
C2 C21 C30 C29 174.8(6)
C28 C29 C30 C21 -178.8(7)
C24 C29 C30 C21 -1.1(10)
C33 P1 C31 C32 42.2(10)
C35 P1 C31 C32 -63.0(10)
Pt1 P1 C31 C32 172.9(8)
C31 P1 C33 C34 67.8(9)
C35 P1 C33 C34 174.0(8)
Pt1 P1 C33 C34 -59.9(9)
C33 P1 C35 C36 -70.8(19)
C31 P1 C35 C36 35.8(19)
Pt1 P1 C35 C36 159.9(17)
C45 P2 C43 C44 162.2(11)
C41 P2 C43 C44 59.4(12)
Pt1 P2 C43 C44 -69.1(12)
C43 P2 C45 C46 74.9(10)
C41 P2 C45 C46 -179.1(9)
Pt1 P2 C45 C46 -57.7(9)
